data_7215286
loop_
_publ_author_name
'Sene, Saad'
'Berthomieu, Doroth\'ee'
'Donnadieu, Bruno'
'Richeter, S\'ebastien'
'Vezzani, Joris'
'Granier, Dominique'
'B\'egu, Sylvie'
'Mutin, Hubert'
'Gervais, Christel'
'Laurencin, Danielle'

_publ_section_title
;
 A combined experimental-computational study of benzoxaborole crystal
 structures
;
_journal_issue 23
_journal_name_full CrystEngComm
_journal_page_first 4999
_journal_paper_doi 10.1039/c4ce00313f
_journal_volume 16
_journal_year 2014
_chemical_formula_moiety 'C7 H6 B F O2'
_chemical_formula_sum 'C7 H6 B F O2'
_chemical_formula_weight 151.93
_chemical_name_systematic
; 
 ? 
;
_space_group_IT_number 2
_symmetry_cell_setting triclinic
_symmetry_space_group_name_Hall '-P 1'
_symmetry_space_group_name_H-M 'P -1'
_atom_sites_solution_hydrogens geom
_atom_sites_solution_primary direct
_atom_sites_solution_secondary difmap
_audit_creation_method SHELXL-97
_cell_angle_alpha 97.110(8)
_cell_angle_beta 91.015(6)
_cell_angle_gamma 100.632(7)
_cell_formula_units_Z 2
_cell_length_a 4.0277(2)
_cell_length_b 6.3237(6)
_cell_length_c 14.0649(14)
_cell_measurement_reflns_used 3741
_cell_measurement_temperature 298(2)
_cell_measurement_theta_max 29.0143
_cell_measurement_theta_min 2.9156
_cell_volume 349.07(5)
_computing_cell_refinement 'CrysAlisPro, Agilent Technologies, Vers 1.171.36.24'
_computing_data_collection 'CrysAlisPro, Agilent Technologies, Vers 1.171.36.24'
_computing_data_reduction 'CrysAlisPro, Agilent Technologies,Vers 1.171.36.24'
_computing_molecular_graphics ORTEP3
_computing_publication_material 'SHELXL-97 (Sheldrick, 1997)'
_computing_structure_refinement 'SHELXL-97 (Sheldrick, 1997)'
_computing_structure_solution SIR2004
_diffrn_ambient_temperature 298(2)
_diffrn_detector_area_resol_mean 8.4205
_diffrn_measured_fraction_theta_full 0.999
_diffrn_measured_fraction_theta_max 0.999
_diffrn_measurement_device_type 'Xcalibur, Sapphire2, large Be window'
_diffrn_measurement_method 'Profile data from \q/2\q scans'
_diffrn_radiation_monochromator graphite
_diffrn_radiation_source 'Enhance (Mo) X-ray Source'
_diffrn_radiation_type 'Mo K\a'
_diffrn_radiation_wavelength 0.71073
_diffrn_reflns_av_R_equivalents 0.0197
_diffrn_reflns_av_sigmaI/netI 0.0139
_diffrn_reflns_limit_h_max 5
_diffrn_reflns_limit_h_min -5
_diffrn_reflns_limit_k_max 7
_diffrn_reflns_limit_k_min -7
_diffrn_reflns_limit_l_max 17
_diffrn_reflns_limit_l_min -17
_diffrn_reflns_number 8573
_diffrn_reflns_theta_full 26.37
_diffrn_reflns_theta_max 26.37
_diffrn_reflns_theta_min 2.92
_exptl_absorpt_coefficient_mu 0.119
_exptl_absorpt_correction_T_max 0.9953
_exptl_absorpt_correction_T_min 0.9743
_exptl_absorpt_correction_type empirical
_exptl_absorpt_process_details 'SCALE3 ABSPACK'
_exptl_crystal_colour colorless
_exptl_crystal_density_diffrn 1.445
_exptl_crystal_density_method 'not measured'
_exptl_crystal_description plate
_exptl_crystal_F_000 156
_exptl_crystal_size_max 0.22
_exptl_crystal_size_mid 0.10
_exptl_crystal_size_min 0.04
_refine_diff_density_max 0.150
_refine_diff_density_min -0.166
_refine_diff_density_rms 0.033
_refine_ls_extinction_method none
_refine_ls_goodness_of_fit_ref 1.043
_refine_ls_hydrogen_treatment constr
_refine_ls_matrix_type full
_refine_ls_number_parameters 100
_refine_ls_number_reflns 1413
_refine_ls_number_restraints 0
_refine_ls_restrained_S_all 1.043
_refine_ls_R_factor_all 0.0480
_refine_ls_R_factor_gt 0.0370
_refine_ls_shift/su_max 0.000
_refine_ls_shift/su_mean 0.000
_refine_ls_structure_factor_coef Fsqd
_refine_ls_weighting_details 'calc w=1/[\s^2^(Fo^2^)+(0.0460P)^2^+0.0602P] where P=(Fo^2^+2Fc^2^)/3'
_refine_ls_weighting_scheme calc
_refine_ls_wR_factor_gt 0.0906
_refine_ls_wR_factor_ref 0.0975
_reflns_number_gt 1142
_reflns_number_total 1413
_reflns_threshold_expression >2sigma(I)
_cod_data_source_file c4ce00313f2.cif
_cod_data_source_block shelxl
_cod_depositor_comments
;
The following automatic conversions were performed:

'_symmetry_cell_setting' value 'Triclinic' changed to 'triclinic'
according to
/usr/data/users/saulius/crontab/automatic-downloads/rss-feeds/RSC/lib/dictionaries/cif_core.dic
dictionary named 'cif_core.dic' version 2.4.2 from
2011-04-26.

'_exptl_absorpt_correction_type' value 'Empirical'
changed to 'empirical' according to
/usr/data/users/saulius/crontab/automatic-downloads/rss-feeds/RSC/lib/dictionaries/cif_core.dic
dictionary named 'cif_core.dic' version 2.4.2 from 2011-04-26.

Automatic conversion script
Id: cif_fix_values 2281 2013-09-26 08:29:07Z andrius 

 Adding full bibliography for 7215286.cif.
;
_cod_database_code 7215286

loop_
_symmetry_equiv_pos_as_xyz
'x, y, z'
'-x, -y, -z'

loop_
_atom_site_label
_atom_site_type_symbol
_atom_site_fract_x
_atom_site_fract_y
_atom_site_fract_z
_atom_site_U_iso_or_equiv
_atom_site_adp_type
_atom_site_occupancy
_atom_site_symmetry_multiplicity
_atom_site_calc_flag
_atom_site_refinement_flags
B1 B 0.2205(4) -0.0395(2) 0.37020(11) 0.0425(4) Uani 1 1 d .
O1 O 0.2601(2) 0.15523(14) 0.43053(7) 0.0471(3) Uani 1 1 d .
O2 O 0.0383(3) -0.22363(15) 0.39492(7) 0.0541(3) Uani 1 1 d .
H2 H -0.0378 -0.1986 0.4480 0.081 Uiso 1 1 calc R
F1 F 0.9652(3) 0.2867(2) 0.07054(7) 0.0887(4) Uani 1 1 d .
C1 C 0.4157(3) 0.0018(2) 0.27856(9) 0.0424(3) Uani 1 1 d .
C2 C 0.5548(3) 0.2224(2) 0.29171(10) 0.0418(3) Uani 1 1 d .
C3 C 0.7415(4) 0.3231(3) 0.22273(10) 0.0519(4) Uani 1 1 d .
H3 H 0.8331 0.4706 0.2320 0.062 Uiso 1 1 calc R
C4 C 0.7843(4) 0.1935(3) 0.13998(11) 0.0575(4) Uani 1 1 d .
C5 C 0.6542(4) -0.0253(3) 0.12324(11) 0.0599(4) Uani 1 1 d .
H5 H 0.6917 -0.1065 0.0660 0.072 Uiso 1 1 calc R
C6 C 0.4674(4) -0.1222(3) 0.19274(11) 0.0529(4) Uani 1 1 d .
H6 H 0.3760 -0.2698 0.1825 0.063 Uiso 1 1 calc R
C7 C 0.4696(4) 0.3264(2) 0.38770(10) 0.0470(4) Uani 1 1 d .
H7A H 0.6735 0.3853 0.4272 0.056 Uiso 1 1 calc R
H7B H 0.3481 0.4426 0.3803 0.056 Uiso 1 1 calc R

loop_
_atom_site_aniso_label
_atom_site_aniso_U_11
_atom_site_aniso_U_22
_atom_site_aniso_U_33
_atom_site_aniso_U_23
_atom_site_aniso_U_13
_atom_site_aniso_U_12
B1 0.0457(8) 0.0360(8) 0.0458(8) 0.0022(6) 0.0008(6) 0.0095(6)
O1 0.0578(6) 0.0358(5) 0.0447(5) 0.0006(4) 0.0122(4) 0.0034(4)
O2 0.0690(7) 0.0360(5) 0.0536(6) 0.0007(4) 0.0130(5) 0.0030(5)
F1 0.1002(8) 0.1040(9) 0.0606(6) 0.0178(6) 0.0341(6) 0.0079(7)
C1 0.0429(7) 0.0407(7) 0.0437(7) 0.0006(6) 0.0007(6) 0.0109(5)
C2 0.0407(7) 0.0427(7) 0.0426(7) 0.0038(6) 0.0021(5) 0.0102(5)
C3 0.0519(8) 0.0512(8) 0.0514(8) 0.0079(7) 0.0065(7) 0.0052(6)
C4 0.0545(9) 0.0748(11) 0.0450(8) 0.0125(8) 0.0119(7) 0.0126(8)
C5 0.0616(9) 0.0734(11) 0.0438(8) -0.0056(7) 0.0069(7) 0.0186(8)
C6 0.0561(9) 0.0502(8) 0.0501(8) -0.0060(6) 0.0030(7) 0.0122(7)
C7 0.0539(8) 0.0360(7) 0.0489(8) 0.0024(6) 0.0104(6) 0.0044(6)

loop_
_atom_type_symbol
_atom_type_description
_atom_type_scat_dispersion_real
_atom_type_scat_dispersion_imag
_atom_type_scat_source
C C 0.0033 0.0016 'International Tables Vol C Tables 4.2.6.8 and 6.1.1.4'
H H 0.0000 0.0000 'International Tables Vol C Tables 4.2.6.8 and 6.1.1.4'
B B 0.0013 0.0007 'International Tables Vol C Tables 4.2.6.8 and 6.1.1.4'
O O 0.0106 0.0060 'International Tables Vol C Tables 4.2.6.8 and 6.1.1.4'
F F 0.0171 0.0103 'International Tables Vol C Tables 4.2.6.8 and 6.1.1.4'

loop_
_geom_angle_atom_site_label_1
_geom_angle_atom_site_label_2
_geom_angle_atom_site_label_3
_geom_angle
O2 B1 O1 121.51(13)
O2 B1 C1 130.24(13)
O1 B1 C1 108.25(12)
B1 O1 C7 110.43(11)
B1 O2 H2 109.5
C2 C1 C6 118.76(13)
C2 C1 B1 105.19(11)
C6 C1 B1 136.01(13)
C3 C2 C1 122.36(13)
C3 C2 C7 127.07(13)
C1 C2 C7 110.58(12)
C4 C3 C2 116.37(14)
C4 C3 H3 121.8
C2 C3 H3 121.8
F1 C4 C3 118.04(16)
F1 C4 C5 118.14(15)
C3 C4 C5 123.81(14)
C4 C5 C6 118.89(14)
C4 C5 H5 120.6
C6 C5 H5 120.6
C5 C6 C1 119.81(15)
C5 C6 H6 120.1
C1 C6 H6 120.1
O1 C7 C2 105.53(10)
O1 C7 H7A 110.6
C2 C7 H7A 110.6
O1 C7 H7B 110.6
C2 C7 H7B 110.6
H7A C7 H7B 108.8

loop_
_geom_bond_atom_site_label_1
_geom_bond_atom_site_label_2
_geom_bond_distance
B1 O2 1.3452(19)
B1 O1 1.3877(18)
B1 C1 1.546(2)
O1 C7 1.4451(16)
O2 H2 0.8200
F1 C4 1.3570(18)
C1 C2 1.3922(19)
C1 C6 1.3966(19)
C2 C3 1.384(2)
C2 C7 1.5009(19)
C3 C4 1.371(2)
C3 H3 0.9300
C4 C5 1.375(2)
C5 C6 1.379(2)
C5 H5 0.9300
C6 H6 0.9300
C7 H7A 0.9700
C7 H7B 0.9700
